data_7161154
loop_
_publ_author_name
'Dhar, Tiyasa'
'Bera, Debasish'
'Halder, Supriyo'
'Mukhopadhyay, Chhanda'

_publ_section_title
;
 Microwave-assisted, acetic acid-catalyzed, metal-free synthesis of
 5<i>H</i>-pyrazino[2,3-<i>b</i>]indoles <i>via</i> sequential C-C and C-N
 bond formation.
;
_journal_issue 15
_journal_name_full 'Organic &amp; biomolecular chemistry'
_journal_page_first 3266
_journal_page_last 3273
_journal_paper_doi 10.1039/d6ob00100a
_journal_volume 24
_journal_year 2026
_chemical_formula_moiety 'C23 H15 F2 N3'
_chemical_formula_sum 'C23 H15 F2 N3'
_chemical_formula_weight 371.38
_space_group_crystal_system orthorhombic
_space_group_IT_number 43
_space_group_name_Hall 'F 2 -2d'
_space_group_name_H-M_alt 'F d d 2'
_atom_sites_solution_hydrogens geom
_atom_sites_solution_primary dual
_audit_creation_date 2025-08-18
_audit_creation_method
;
Olex2 1.5
(compiled 2025.07.13 svn.rb7424aed for OlexSys, GUI svn.r7314)
;
_audit_update_record
;
2025-10-14 deposited with the CCDC.	2026-03-10 downloaded from the CCDC.
;
_cell_angle_alpha 90
_cell_angle_beta 90
_cell_angle_gamma 90
_cell_formula_units_Z 16
_cell_length_a 17.7739(11)
_cell_length_b 34.284(2)
_cell_length_c 12.0723(8)
_cell_measurement_reflns_used 9852
_cell_measurement_temperature 273.15
_cell_measurement_theta_max 24.63
_cell_measurement_theta_min 2.58
_cell_volume 7356.4(8)
_computing_cell_refinement 'SAINT V8.38A (Bruker, 2018)'
_computing_data_reduction 'SAINT V8.38A (Bruker, 2018)'
_computing_molecular_graphics 'Olex2 1.5 (Dolomanov et al., 2009)'
_computing_publication_material 'Olex2 1.5 (Dolomanov et al., 2009)'
_computing_structure_refinement 'SHELXL 2018/3 (Sheldrick, 2015)'
_computing_structure_solution 'SHELXT 2018/2 (Sheldrick, 2018)'
_diffrn_ambient_temperature 273.15
_diffrn_measured_fraction_theta_full 0.995
_diffrn_measured_fraction_theta_max 0.995
_diffrn_measurement_device_type 'Bruker APEX-II CCD'
_diffrn_measurement_method '\f and \w scans'
_diffrn_radiation_type MoK\a
_diffrn_radiation_wavelength 0.71073
_diffrn_reflns_av_R_equivalents 0.0486
_diffrn_reflns_av_unetI/netI 0.0183
_diffrn_reflns_Laue_measured_fraction_full 0.995
_diffrn_reflns_Laue_measured_fraction_max 0.995
_diffrn_reflns_limit_h_max 21
_diffrn_reflns_limit_h_min -21
_diffrn_reflns_limit_k_max 41
_diffrn_reflns_limit_k_min -41
_diffrn_reflns_limit_l_max 14
_diffrn_reflns_limit_l_min -14
_diffrn_reflns_number 56820
_diffrn_reflns_point_group_measured_fraction_full 0.995
_diffrn_reflns_point_group_measured_fraction_max 0.995
_diffrn_reflns_theta_full 25.242
_diffrn_reflns_theta_max 25.711
_diffrn_reflns_theta_min 2.709
_diffrn_source_current 0.95
_diffrn_source_power 0.0475
_diffrn_source_voltage 50.0
_diffrn_standards_number 0
_exptl_absorpt_coefficient_mu 0.095
_exptl_absorpt_correction_T_max 0.5621
_exptl_absorpt_correction_T_min 0.5319
_exptl_absorpt_correction_type multi-scan
_exptl_absorpt_process_details
;
SADABS-2016/2 (Bruker,2016/2) was used for absorption correction.
wR2(int) was 0.1255 before and 0.0642 after correction.
The Ratio of minimum to maximum transmission is 0.9463.
The \l/2 correction factor is Not present.
;
_exptl_crystal_colour 'clear light orange'
_exptl_crystal_colour_lustre clear
_exptl_crystal_colour_modifier light
_exptl_crystal_colour_primary orange
_exptl_crystal_density_diffrn 1.341
_exptl_crystal_description block
_exptl_crystal_F_000 3072
_exptl_crystal_size_max 0.32
_exptl_crystal_size_mid 0.25
_exptl_crystal_size_min 0.14
_refine_diff_density_max 0.141
_refine_diff_density_min -0.136
_refine_diff_density_rms 0.035
_refine_ls_abs_structure_details
;
 Flack x determined using 1267 quotients [(I+)-(I-)]/[(I+)+(I-)]
 (Parsons, Flack and Wagner, Acta Cryst. B69 (2013) 249-259).
;
_refine_ls_abs_structure_Flack -0.2(3)
_refine_ls_extinction_coef 0.0052(6)
_refine_ls_extinction_expression Fc^*^=kFc[1+0.001xFc^2^\l^3^/sin(2\q)]^-1/4^
_refine_ls_extinction_method 'SHELXL-2018/3 (Sheldrick 2018)'
_refine_ls_goodness_of_fit_ref 1.234
_refine_ls_hydrogen_treatment constr
_refine_ls_matrix_type full
_refine_ls_number_parameters 255
_refine_ls_number_reflns 3491
_refine_ls_number_restraints 1
_refine_ls_restrained_S_all 1.234
_refine_ls_R_factor_all 0.0604
_refine_ls_R_factor_gt 0.0395
_refine_ls_shift/su_max 0.000
_refine_ls_shift/su_mean 0.000
_refine_ls_structure_factor_coef Fsqd
_refine_ls_weighting_details 'w=1/[\s^2^(Fo^2^)+(0.0552P)^2^+4.8901P] where P=(Fo^2^+2Fc^2^)/3'
_refine_ls_weighting_scheme calc
_refine_ls_wR_factor_gt 0.0983
_refine_ls_wR_factor_ref 0.1267
_reflns_Friedel_coverage 0.903
_reflns_Friedel_fraction_full 0.996
_reflns_Friedel_fraction_max 0.995
_reflns_number_gt 2827
_reflns_number_total 3491
_reflns_threshold_expression 'I > 2\s(I)'
_cod_data_source_file d6ob00100a2.cif
_cod_data_source_block d6
_cod_original_sg_symbol_H-M Fdd2
_cod_database_code 7161154
_shelx_shelxl_version_number 2018/3
_shelx_space_group_comment
;
The symmetry employed for this shelxl refinement is uniquely defined
by the following loop, which should always be used as a source of
symmetry information in preference to the above space-group names.
They are only intended as comments.
;
_shelx_estimated_absorpt_t_max 0.987
_shelx_estimated_absorpt_t_min 0.970
_olex2_refinement_description
;
1. Fixed Uiso
 At 1.2 times of:
  All C(H) groups, All N(H) groups
 At 1.5 times of:
  All C(H,H,H) groups
2.a Aromatic/amide H refined with riding coordinates:
 C004(H004), N006(H006), C009(H009), C00A(H00A), C00B(H00B), C00C(H00C),
 C00E(H00E), C00F(H00F), C00H(H00H), C00M(H00M), C00P(H00P), C00R(H00R)
2.b Idealised Me refined as rotating group:
 C00S(H00D,H00G,H00I)
;
_olex2_submission_special_instructions 'No special instructions were received'

loop_
_space_group_symop_operation_xyz
'x, y, z'
'-x, -y, z'
'x+1/4, -y+1/4, z+1/4'
'-x+1/4, y+1/4, z+1/4'
'x, y+1/2, z+1/2'
'-x, -y+1/2, z+1/2'
'x+1/4, -y+3/4, z+3/4'
'-x+1/4, y+3/4, z+3/4'
'x+1/2, y, z+1/2'
'-x+1/2, -y, z+1/2'
'x+3/4, -y+1/4, z+3/4'
'-x+3/4, y+1/4, z+3/4'
'x+1/2, y+1/2, z'
'-x+1/2, -y+1/2, z'
'x+3/4, -y+3/4, z+1/4'
'-x+3/4, y+3/4, z+1/4'

loop_
_atom_site_label
_atom_site_type_symbol
_atom_site_fract_x
_atom_site_fract_y
_atom_site_fract_z
_atom_site_U_iso_or_equiv
_atom_site_adp_type
_atom_site_occupancy
_atom_site_site_symmetry_order
_atom_site_calc_flag
_atom_site_refinement_flags_posn
_atom_site_refinement_flags_adp
_atom_site_refinement_flags_occupancy
_atom_site_disorder_assembly
_atom_site_disorder_group
F001 F 0.88926(16) 0.49176(10) 0.4388(3) 0.1109(11) Uani 1 1 d . . . . .
F002 F 0.84113(17) 0.71270(10) 0.4317(3) 0.1087(11) Uani 1 1 d . . . . .
N003 N 0.53954(16) 0.62530(8) 0.5358(3) 0.0563(7) Uani 1 1 d . . . . .
C004 C 0.7534(2) 0.55500(11) 0.5669(4) 0.0648(9) Uani 1 1 d . . . . .
H004 H 0.750843 0.573185 0.623955 0.078 Uiso 1 1 calc R U . . .
N005 N 0.55880(17) 0.54288(8) 0.5455(3) 0.0590(7) Uani 1 1 d . . . . .
N006 N 0.42626(17) 0.54238(9) 0.5830(3) 0.0643(8) Uani 1 1 d . . . . .
H006 H 0.419281 0.517661 0.589560 0.077 Uiso 1 1 calc R U . . .
C007 C 0.6901(2) 0.54723(10) 0.5040(3) 0.0579(8) Uani 1 1 d . . . . .
C008 C 0.60688(18) 0.60813(9) 0.5170(3) 0.0531(8) Uani 1 1 d . . . . .
C009 C 0.6752(2) 0.66960(10) 0.5509(3) 0.0629(9) Uani 1 1 d . . . . .
H009 H 0.639894 0.675175 0.605459 0.075 Uiso 1 1 calc R U . . .
C00A C 0.8205(2) 0.53598(12) 0.5457(4) 0.0730(11) Uani 1 1 d . . . . .
H00A H 0.862905 0.540849 0.588679 0.088 Uiso 1 1 calc R U . . .
C00B C 0.7206(2) 0.62860(12) 0.4061(3) 0.0637(9) Uani 1 1 d . . . . .
H00B H 0.716179 0.606243 0.362914 0.076 Uiso 1 1 calc R U . . .
C00C C 0.2523(2) 0.60078(14) 0.6132(4) 0.0759(11) Uani 1 1 d . . . . .
H00C H 0.200780 0.598632 0.625539 0.091 Uiso 1 1 calc R U . . .
C00D C 0.40406(19) 0.60841(10) 0.5783(3) 0.0575(8) Uani 1 1 d . . . . .
C00E C 0.7332(3) 0.69554(12) 0.5315(4) 0.0736(11) Uani 1 1 d . . . . .
H00E H 0.737775 0.718197 0.573293 0.088 Uiso 1 1 calc R U . . .
C00F C 0.3591(2) 0.64166(11) 0.5821(3) 0.0625(9) Uani 1 1 d . . . . .
H00F H 0.380550 0.666209 0.573312 0.075 Uiso 1 1 calc R U . . .
C00G C 0.66880(19) 0.63543(10) 0.4905(3) 0.0537(8) Uani 1 1 d . . . . .
C00H C 0.2945(2) 0.56710(13) 0.6101(4) 0.0731(11) Uani 1 1 d . . . . .
H00H H 0.272545 0.542725 0.619888 0.088 Uiso 1 1 calc R U . . .
C00I C 0.2828(2) 0.63802(13) 0.5988(3) 0.0685(10) Uani 1 1 d . . . . .
C00J C 0.61679(19) 0.56731(9) 0.5230(3) 0.0555(8) Uani 1 1 d . . . . .
C00K C 0.8231(2) 0.51003(13) 0.4608(4) 0.0750(11) Uani 1 1 d . . . . .
C00L C 0.3710(2) 0.57109(11) 0.5917(3) 0.0615(9) Uani 1 1 d . . . . .
C00M C 0.6944(2) 0.51966(12) 0.4199(4) 0.0695(10) Uani 1 1 d . . . . .
H00M H 0.651962 0.513671 0.378275 0.083 Uiso 1 1 calc R U . . .
C00N C 0.4937(2) 0.56042(10) 0.5624(3) 0.0561(8) Uani 1 1 d . . . . .
C00O C 0.48270(19) 0.60126(10) 0.5584(3) 0.0546(8) Uani 1 1 d . . . . .
C00P C 0.7785(2) 0.65465(13) 0.3854(4) 0.0714(11) Uani 1 1 d . . . . .
H00P H 0.813207 0.650037 0.329217 0.086 Uiso 1 1 calc R U . . .
C00Q C 0.7833(2) 0.68719(12) 0.4498(4) 0.0735(11) Uani 1 1 d . . . . .
C00R C 0.7622(3) 0.50104(13) 0.3981(4) 0.0789(13) Uani 1 1 d . . . . .
H00R H 0.765783 0.482741 0.341453 0.095 Uiso 1 1 calc R U . . .
C00S C 0.2323(2) 0.67339(15) 0.6049(4) 0.0837(13) Uani 1 1 d . . . . .
H00D H 0.186897 0.668464 0.564272 0.126 Uiso 1 1 calc R U . . .
H00G H 0.257797 0.695468 0.573528 0.126 Uiso 1 1 calc R U . . .
H00I H 0.220184 0.678731 0.680939 0.126 Uiso 1 1 calc R U . . .

loop_
_atom_site_aniso_label
_atom_site_aniso_U_11
_atom_site_aniso_U_22
_atom_site_aniso_U_33
_atom_site_aniso_U_23
_atom_site_aniso_U_13
_atom_site_aniso_U_12
F001 0.0707(16) 0.112(2) 0.150(3) -0.009(2) 0.0149(17) 0.0337(16)
F002 0.0962(19) 0.110(2) 0.120(2) 0.0178(18) 0.0052(17) -0.0544(18)
N003 0.0559(16) 0.0484(14) 0.0645(16) -0.0011(13) 0.0046(13) -0.0005(12)
C004 0.059(2) 0.057(2) 0.078(2) -0.0040(18) -0.0048(18) 0.0003(16)
N005 0.0532(15) 0.0448(14) 0.0790(19) -0.0020(14) 0.0036(14) -0.0013(12)
N006 0.0549(17) 0.0513(16) 0.087(2) -0.0043(15) 0.0102(15) -0.0059(13)
C007 0.0548(19) 0.0483(17) 0.071(2) -0.0006(15) 0.0043(16) 0.0015(15)
C008 0.0513(18) 0.0457(16) 0.0624(19) -0.0021(15) 0.0017(15) -0.0013(14)
C009 0.071(2) 0.0487(17) 0.069(2) 0.0055(17) 0.0045(18) -0.0043(16)
C00A 0.056(2) 0.070(2) 0.093(3) 0.001(2) -0.0069(19) 0.0029(18)
C00B 0.060(2) 0.064(2) 0.067(2) -0.0029(18) 0.0013(17) -0.0049(18)
C00C 0.050(2) 0.096(3) 0.081(3) -0.016(2) 0.0046(19) 0.001(2)
C00D 0.0513(18) 0.0562(19) 0.065(2) -0.0086(16) 0.0022(16) 0.0019(15)
C00E 0.087(3) 0.052(2) 0.082(3) 0.0049(19) -0.004(2) -0.016(2)
C00F 0.060(2) 0.063(2) 0.065(2) -0.0094(17) 0.0017(17) 0.0063(17)
C00G 0.0547(19) 0.0479(16) 0.0587(19) 0.0048(14) 0.0004(15) -0.0033(14)
C00H 0.056(2) 0.080(3) 0.083(3) -0.012(2) 0.0059(19) -0.0104(19)
C00I 0.056(2) 0.084(3) 0.066(2) -0.015(2) -0.0031(18) 0.0090(19)
C00J 0.0520(18) 0.0468(17) 0.068(2) -0.0007(15) 0.0029(15) -0.0015(14)
C00K 0.057(2) 0.067(2) 0.101(3) 0.005(2) 0.009(2) 0.0158(19)
C00L 0.0530(18) 0.062(2) 0.069(2) -0.0078(17) 0.0046(16) -0.0016(16)
C00M 0.065(2) 0.064(2) 0.080(3) -0.0142(19) -0.003(2) 0.0059(18)
C00N 0.0498(18) 0.0500(16) 0.069(2) -0.0032(16) 0.0035(15) -0.0015(14)
C00O 0.0518(19) 0.0473(16) 0.065(2) -0.0030(15) 0.0032(15) -0.0010(14)
C00P 0.057(2) 0.084(3) 0.074(3) 0.013(2) 0.0073(18) -0.008(2)
C00Q 0.068(2) 0.074(3) 0.078(3) 0.018(2) -0.005(2) -0.024(2)
C00R 0.079(3) 0.069(2) 0.088(3) -0.018(2) 0.009(2) 0.013(2)
C00S 0.066(2) 0.098(3) 0.087(3) -0.015(2) -0.006(2) 0.022(2)

loop_
_atom_type_symbol
_atom_type_description
_atom_type_scat_dispersion_real
_atom_type_scat_dispersion_imag
_atom_type_scat_source
C C 0.0033 0.0016 'International Tables Vol C Tables 4.2.6.8 and 6.1.1.4'
H H 0.0000 0.0000 'International Tables Vol C Tables 4.2.6.8 and 6.1.1.4'
N N 0.0061 0.0033 'International Tables Vol C Tables 4.2.6.8 and 6.1.1.4'
F F 0.0171 0.0103 'International Tables Vol C Tables 4.2.6.8 and 6.1.1.4'

loop_
_geom_angle_atom_site_label_1
_geom_angle_atom_site_label_2
_geom_angle_atom_site_label_3
_geom_angle
_geom_angle_site_symmetry_1
_geom_angle_site_symmetry_3
_geom_angle_publ_flag
C00O N003 C008 115.9(3) . . ?
C007 C004 H004 119.7 . . ?
C00A C004 H004 119.7 . . ?
C00A C004 C007 120.6(4) . . ?
C00N N005 C00J 114.6(3) . . ?
C00L N006 H006 125.9 . . ?
C00N N006 H006 125.9 . . ?
C00N N006 C00L 108.1(3) . . ?
C004 C007 C00J 122.5(3) . . ?
C004 C007 C00M 119.2(3) . . ?
C00M C007 C00J 118.3(3) . . ?
N003 C008 C00G 114.8(3) . . ?
N003 C008 C00J 122.2(3) . . ?
C00J C008 C00G 123.0(3) . . ?
C00E C009 H009 119.4 . . ?
C00E C009 C00G 121.1(4) . . ?
C00G C009 H009 119.4 . . ?
C004 C00A H00A 120.7 . . ?
C00K C00A C004 118.6(4) . . ?
C00K C00A H00A 120.7 . . ?
C00G C00B H00B 119.5 . . ?
C00P C00B H00B 119.5 . . ?
C00P C00B C00G 121.0(4) . . ?
C00H C00C H00C 118.3 . . ?
C00H C00C C00I 123.4(4) . . ?
C00I C00C H00C 118.3 . . ?
C00F C00D C00L 119.8(3) . . ?
C00F C00D C00O 134.6(3) . . ?
C00L C00D C00O 105.5(3) . . ?
C009 C00E H00E 120.8 . . ?
C00Q C00E C009 118.5(4) . . ?
C00Q C00E H00E 120.8 . . ?
C00D C00F H00F 120.1 . . ?
C00I C00F C00D 119.7(4) . . ?
C00I C00F H00F 120.1 . . ?
C009 C00G C008 118.8(3) . . ?
C009 C00G C00B 118.2(3) . . ?
C00B C00G C008 122.9(3) . . ?
C00C C00H H00H 121.4 . . ?
C00C C00H C00L 117.2(4) . . ?
C00L C00H H00H 121.4 . . ?
C00C C00I C00S 119.8(4) . . ?
C00F C00I C00C 118.9(4) . . ?
C00F C00I C00S 121.3(4) . . ?
N005 C00J C007 114.2(3) . . ?
N005 C00J C008 121.8(3) . . ?
C008 C00J C007 124.0(3) . . ?
C00A C00K F001 118.7(4) . . ?
C00R C00K F001 118.4(4) . . ?
C00R C00K C00A 122.9(4) . . ?
N006 C00L C00D 109.7(3) . . ?
C00H C00L N006 129.4(4) . . ?
C00H C00L C00D 121.0(4) . . ?
C007 C00M H00M 120.0 . . ?
C00R C00M C007 120.0(4) . . ?
C00R C00M H00M 120.0 . . ?
N005 C00N N006 126.1(3) . . ?
N005 C00N C00O 124.5(3) . . ?
N006 C00N C00O 109.4(3) . . ?
N003 C00O C00D 131.7(3) . . ?
N003 C00O C00N 121.0(3) . . ?
C00N C00O C00D 107.3(3) . . ?
C00B C00P H00P 120.9 . . ?
C00Q C00P C00B 118.1(4) . . ?
C00Q C00P H00P 120.9 . . ?
C00E C00Q F002 118.3(4) . . ?
C00E C00Q C00P 123.0(4) . . ?
C00P C00Q F002 118.7(4) . . ?
C00K C00R C00M 118.8(4) . . ?
C00K C00R H00R 120.6 . . ?
C00M C00R H00R 120.6 . . ?
C00I C00S H00D 109.5 . . ?
C00I C00S H00G 109.5 . . ?
C00I C00S H00I 109.5 . . ?
H00D C00S H00G 109.5 . . ?
H00D C00S H00I 109.5 . . ?
H00G C00S H00I 109.5 . . ?

loop_
_geom_bond_atom_site_label_1
_geom_bond_atom_site_label_2
_geom_bond_distance
_geom_bond_site_symmetry_2
_geom_bond_publ_flag
F001 C00K 1.358(5) . ?
F002 C00Q 1.367(4) . ?
N003 C008 1.353(4) . ?
N003 C00O 1.332(4) . ?
C004 H004 0.9300 . ?
C004 C007 1.383(5) . ?
C004 C00A 1.383(6) . ?
N005 C00J 1.356(4) . ?
N005 C00N 1.320(5) . ?
N006 H006 0.8600 . ?
N006 C00L 1.395(5) . ?
N006 C00N 1.372(4) . ?
C007 C00J 1.491(5) . ?
C007 C00M 1.389(5) . ?
C008 C00G 1.480(5) . ?
C008 C00J 1.412(5) . ?
C009 H009 0.9300 . ?
C009 C00E 1.381(5) . ?
C009 C00G 1.385(5) . ?
C00A H00A 0.9300 . ?
C00A C00K 1.358(7) . ?
C00B H00B 0.9300 . ?
C00B C00G 1.393(5) . ?
C00B C00P 1.386(5) . ?
C00C H00C 0.9300 . ?
C00C C00H 1.378(6) . ?
C00C C00I 1.398(7) . ?
C00D C00F 1.393(5) . ?
C00D C00L 1.417(5) . ?
C00D C00O 1.439(5) . ?
C00E H00E 0.9300 . ?
C00E C00Q 1.360(6) . ?
C00F H00F 0.9300 . ?
C00F C00I 1.377(5) . ?
C00H H00H 0.9300 . ?
C00H C00L 1.384(5) . ?
C00I C00S 1.510(6) . ?
C00K C00R 1.357(7) . ?
C00M H00M 0.9300 . ?
C00M C00R 1.388(6) . ?
C00N C00O 1.414(5) . ?
C00P H00P 0.9300 . ?
C00P C00Q 1.362(6) . ?
C00R H00R 0.9300 . ?
C00S H00D 0.9600 . ?
C00S H00G 0.9600 . ?
C00S H00I 0.9600 . ?

loop_
_geom_torsion_atom_site_label_1
_geom_torsion_atom_site_label_2
_geom_torsion_atom_site_label_3
_geom_torsion_atom_site_label_4
_geom_torsion
_geom_torsion_site_symmetry_1
_geom_torsion_site_symmetry_2
_geom_torsion_site_symmetry_3
_geom_torsion_site_symmetry_4
_geom_torsion_publ_flag
F001 C00K C00R C00M -179.9(4) . . . . ?
N003 C008 C00G C009 42.6(5) . . . . ?
N003 C008 C00G C00B -136.5(4) . . . . ?
N003 C008 C00J N005 1.5(6) . . . . ?
N003 C008 C00J C007 -179.3(3) . . . . ?
C004 C007 C00J N005 -121.9(4) . . . . ?
C004 C007 C00J C008 58.9(6) . . . . ?
C004 C007 C00M C00R -1.7(6) . . . . ?
C004 C00A C00K F001 179.0(4) . . . . ?
C004 C00A C00K C00R -2.1(7) . . . . ?
N005 C00N C00O N003 0.5(6) . . . . ?
N005 C00N C00O C00D 178.6(4) . . . . ?
N006 C00N C00O N003 -177.8(3) . . . . ?
N006 C00N C00O C00D 0.2(4) . . . . ?
C007 C004 C00A C00K 1.1(6) . . . . ?
C007 C00M C00R C00K 0.7(7) . . . . ?
C008 N003 C00O C00D -177.3(4) . . . . ?
C008 N003 C00O C00N 0.2(5) . . . . ?
C009 C00E C00Q F002 -179.2(4) . . . . ?
C009 C00E C00Q C00P 0.8(7) . . . . ?
C00A C004 C007 C00J -179.3(4) . . . . ?
C00A C004 C007 C00M 0.8(6) . . . . ?
C00A C00K C00R C00M 1.3(7) . . . . ?
C00B C00P C00Q F002 178.7(4) . . . . ?
C00B C00P C00Q C00E -1.3(7) . . . . ?
C00C C00H C00L N006 -179.1(4) . . . . ?
C00C C00H C00L C00D 0.9(6) . . . . ?
C00D C00F C00I C00C 0.8(6) . . . . ?
C00D C00F C00I C00S 179.2(4) . . . . ?
C00E C009 C00G C008 178.2(4) . . . . ?
C00E C009 C00G C00B -2.7(6) . . . . ?
C00F C00D C00L N006 179.0(3) . . . . ?
C00F C00D C00L C00H -0.9(6) . . . . ?
C00F C00D C00O N003 -0.4(7) . . . . ?
C00F C00D C00O C00N -178.1(4) . . . . ?
C00G C008 C00J N005 -178.8(3) . . . . ?
C00G C008 C00J C007 0.4(6) . . . . ?
C00G C009 C00E C00Q 1.3(6) . . . . ?
C00G C00B C00P C00Q -0.2(6) . . . . ?
C00H C00C C00I C00F -0.9(7) . . . . ?
C00H C00C C00I C00S -179.3(4) . . . . ?
C00I C00C C00H C00L 0.0(7) . . . . ?
C00J N005 C00N N006 177.8(4) . . . . ?
C00J N005 C00N C00O -0.2(5) . . . . ?
C00J C007 C00M C00R 178.5(4) . . . . ?
C00J C008 C00G C009 -137.1(4) . . . . ?
C00J C008 C00G C00B 43.8(5) . . . . ?
C00L N006 C00N N005 -177.7(4) . . . . ?
C00L N006 C00N C00O 0.6(4) . . . . ?
C00L C00D C00F C00I 0.1(6) . . . . ?
C00L C00D C00O N003 176.8(4) . . . . ?
C00L C00D C00O C00N -0.9(4) . . . . ?
C00M C007 C00J N005 58.0(5) . . . . ?
C00M C007 C00J C008 -121.3(4) . . . . ?
C00N N005 C00J C007 -180.0(3) . . . . ?
C00N N005 C00J C008 -0.7(5) . . . . ?
C00N N006 C00L C00D -1.2(4) . . . . ?
C00N N006 C00L C00H 178.8(4) . . . . ?
C00O N003 C008 C00G 179.1(3) . . . . ?
C00O N003 C008 C00J -1.1(5) . . . . ?
C00O C00D C00F C00I 177.0(4) . . . . ?
C00O C00D C00L N006 1.3(4) . . . . ?
C00O C00D C00L C00H -178.7(4) . . . . ?
C00P C00B C00G C008 -178.8(3) . . . . ?
C00P C00B C00G C009 2.2(6) . . . . ?
